data_7130662
loop_
_publ_author_name
'Fujita, Masaki'
'Haketa, Yohei'
'Tanaka, Hiroki'
'Yasuda, Nobuhiro'
'Maeda, Hiromitsu'

_publ_section_title
;
 Ion-pairing assemblies of heteroporphyrin-based \p-electronic cation with
 various counteranions.
;
_journal_issue 71
_journal_name_full 'Chemical communications (Cambridge, England)'
_journal_page_first 9870
_journal_page_last 9873
_journal_paper_doi 10.1039/d2cc02345h
_journal_volume 58
_journal_year 2022
_chemical_formula_moiety 'C44 H28 N3 Ni S, C24 B F20, C6 H5 Cl'
_chemical_formula_sum 'C74 H33 B Cl F20 N3 Ni S'
_chemical_formula_weight 1481.06
_space_group_crystal_system triclinic
_space_group_IT_number 2
_space_group_name_Hall '-P 1'
_space_group_name_H-M_alt 'P -1'
_atom_sites_solution_hydrogens geom
_audit_creation_method SHELXL-2014/7
_audit_update_record
;
2022-04-19 deposited with the CCDC.	2022-08-04 downloaded from the CCDC.
;
_cell_angle_alpha 62.936(2)
_cell_angle_beta 87.227(2)
_cell_angle_gamma 74.503(2)
_cell_formula_units_Z 2
_cell_length_a 13.2112(3)
_cell_length_b 15.9096(4)
_cell_length_c 16.7024(4)
_cell_measurement_reflns_used 31511
_cell_measurement_temperature 90(2)
_cell_measurement_theta_max 29.248
_cell_measurement_theta_min 1.706
_cell_volume 3001.55(14)
_computing_cell_refinement 'Rapid Auto(Rigaku)'
_computing_data_collection 'Rapid Auto(Rigaku)'
_computing_data_reduction 'Rapid Auto(Rigaku)'
_computing_structure_refinement 'SHELXL2014 (Sheldrick, 2014)'
_computing_structure_solution 'SHELXT (Sheldrick, 2014)'
_diffrn_ambient_temperature 90(2)
_diffrn_detector_area_resol_mean 13.33
_diffrn_measured_fraction_theta_full 0.995
_diffrn_measured_fraction_theta_max 0.995
_diffrn_measurement_device_type 'DECTRIS EIGER X 1M'
_diffrn_measurement_method 'Shutterless \w scans'
_diffrn_radiation_monochromator 'Si(111) Channel Cut'
_diffrn_radiation_type Synchrotron
_diffrn_radiation_wavelength 0.81106
_diffrn_reflns_av_R_equivalents 0.0372
_diffrn_reflns_av_unetI/netI 0.0394
_diffrn_reflns_Laue_measured_fraction_full 0.995
_diffrn_reflns_Laue_measured_fraction_max 0.995
_diffrn_reflns_limit_h_max 15
_diffrn_reflns_limit_h_min -15
_diffrn_reflns_limit_k_max 19
_diffrn_reflns_limit_k_min -17
_diffrn_reflns_limit_l_max 20
_diffrn_reflns_limit_l_min -20
_diffrn_reflns_number 31511
_diffrn_reflns_point_group_measured_fraction_full 0.995
_diffrn_reflns_point_group_measured_fraction_max 0.995
_diffrn_reflns_theta_full 29.120
_diffrn_reflns_theta_max 29.248
_diffrn_reflns_theta_min 1.706
_diffrn_source 'synchrotron radiation SPring-8 BL40XU'
_exptl_absorpt_coefficient_mu 0.732
_exptl_absorpt_correction_T_max 1.000
_exptl_absorpt_correction_T_min 0.766
_exptl_absorpt_correction_type multi-scan
_exptl_crystal_colour brown
_exptl_crystal_density_diffrn 1.639
_exptl_crystal_density_meas ?
_exptl_crystal_description block
_exptl_crystal_F_000 1488
_exptl_crystal_size_max 0.02
_exptl_crystal_size_mid 0.02
_exptl_crystal_size_min 0.01
_refine_diff_density_max 2.374
_refine_diff_density_min -1.437
_refine_diff_density_rms 0.083
_refine_ls_extinction_method none
_refine_ls_goodness_of_fit_ref 1.066
_refine_ls_hydrogen_treatment constr
_refine_ls_matrix_type full
_refine_ls_number_parameters 883
_refine_ls_number_reflns 10942
_refine_ls_number_restraints 0
_refine_ls_restrained_S_all 1.066
_refine_ls_R_factor_all 0.0691
_refine_ls_R_factor_gt 0.0673
_refine_ls_shift/su_max 0.001
_refine_ls_shift/su_mean 0.000
_refine_ls_structure_factor_coef Fsqd
_refine_ls_weighting_details 'w=1/[\s^2^(Fo^2^)+(0.0337P)^2^+11.3690P] where P=(Fo^2^+2Fc^2^)/3'
_refine_ls_weighting_scheme calc
_refine_ls_wR_factor_gt 0.1463
_refine_ls_wR_factor_ref 0.1474
_reflns_Friedel_coverage 0.000
_reflns_number_gt 10520
_reflns_number_total 10942
_reflns_threshold_expression 'I > 2\s(I)'
_cod_data_source_file d2cc02345h2.cif
_cod_data_source_block ydkr_a_CCDC1
_cod_depositor_comments
;
The following automatic conversions were performed:

data item '_exptl_crystal_density_meas' value 'not measured' was
changed to '?' -- the value is perceived as not measured.

Automatic conversion script
Id: cif_fix_values 7556 2019-12-06 15:28:31Z antanas 
;
_cod_database_code 7130662
_shelx_shelxl_version_number 2014/7
_shelx_space_group_comment
;
The symmetry employed for this shelxl refinement is uniquely defined
by the following loop, which should always be used as a source of
symmetry information in preference to the above space-group names.
They are only intended as comments.
;
_shelx_estimated_absorpt_t_min 0.986
_shelx_estimated_absorpt_t_max 0.993

loop_
_space_group_symop_operation_xyz
'x, y, z'
'-x, -y, -z'

loop_
_atom_site_label
_atom_site_type_symbol
_atom_site_fract_x
_atom_site_fract_y
_atom_site_fract_z
_atom_site_U_iso_or_equiv
_atom_site_adp_type
_atom_site_occupancy
_atom_site_site_symmetry_order
_atom_site_calc_flag
_atom_site_refinement_flags_posn
_atom_site_refinement_flags_adp
_atom_site_refinement_flags_occupancy
_atom_site_disorder_assembly
_atom_site_disorder_group
C1 C 1.2142(3) 0.5053(3) 0.0056(2) 0.0225(7) Uani 1 1 d . . . . .
C8 C 1.1267(3) 0.5844(3) -0.0081(2) 0.0263(4) Uani 1 1 d . . . . .
C9 C 1.1103(3) 0.6780(3) -0.0864(2) 0.0248(8) Uani 1 1 d . . . . .
H9 H 1.1537 0.6939 -0.1352 0.030 Uiso 1 1 calc R U . . .
C10 C 1.0228(3) 0.7393(3) -0.0784(2) 0.0284(8) Uani 1 1 d . . . . .
H10 H 0.9930 0.8061 -0.1208 0.034 Uiso 1 1 calc R U . . .
C11 C 0.9824(3) 0.6857(3) 0.0058(2) 0.0263(4) Uani 1 1 d . . . . .
C12 C 0.8956(3) 0.7283(3) 0.0388(2) 0.0243(8) Uani 1 1 d . . . . .
C13 C 0.8454(3) 0.8355(3) -0.0111(2) 0.0237(8) Uani 1 1 d . . . . .
C14 C 0.9038(3) 0.9021(3) -0.0298(2) 0.0286(8) Uani 1 1 d . . . . .
H14 H 0.9767 0.8789 -0.0101 0.034 Uiso 1 1 calc R U . . .
C15 C 0.8566(3) 1.0018(3) -0.0768(3) 0.0316(9) Uani 1 1 d . . . . .
H15 H 0.8972 1.0469 -0.0894 0.038 Uiso 1 1 calc R U . . .
C16 C 0.7510(3) 1.0361(3) -0.1057(2) 0.0308(9) Uani 1 1 d . . . . .
H16 H 0.7190 1.1047 -0.1389 0.037 Uiso 1 1 calc R U . . .
C17 C 0.6919(3) 0.9708(3) -0.0863(2) 0.0289(8) Uani 1 1 d . . . . .
H17 H 0.6187 0.9947 -0.1054 0.035 Uiso 1 1 calc R U . . .
C18 C 0.7379(3) 0.8712(3) -0.0395(2) 0.0238(7) Uani 1 1 d . . . . .
H18 H 0.6965 0.8267 -0.0265 0.029 Uiso 1 1 calc R U . . .
C19 C 0.8563(3) 0.6741(3) 0.1190(3) 0.0259(8) Uani 1 1 d . . . . .
C20 C 0.7776(3) 0.7120(3) 0.1638(2) 0.0285(8) Uani 1 1 d . . . . .
H20 H 0.7402 0.7792 0.1426 0.034 Uiso 1 1 calc R U . . .
C21 C 0.7643(3) 0.6369(3) 0.2415(3) 0.0309(9) Uani 1 1 d . . . . .
H21 H 0.7160 0.6427 0.2840 0.037 Uiso 1 1 calc R U . . .
C22 C 0.8335(3) 0.5487(3) 0.2494(2) 0.0324(9) Uani 1 1 d . . . . .
C23 C 0.8419(3) 0.4548(3) 0.3198(2) 0.0285(8) Uani 1 1 d . . . . .
C24 C 0.7735(6) 0.4530(7) 0.3940(5) 0.017(2) Uiso 0.592(11) 1 d . . P A 4
C25 C 0.7897(5) 0.4835(5) 0.4554(5) 0.0306(18) Uiso 0.592(11) 1 d . . P A 4
H25 H 0.8483 0.5086 0.4520 0.037 Uiso 0.592(11) 1 calc R U P A 4
C26 C 0.7224(6) 0.4784(6) 0.5224(5) 0.0335(19) Uiso 0.592(11) 1 d . . P A 4
H26 H 0.7342 0.5008 0.5641 0.040 Uiso 0.592(11) 1 calc R U P A 4
C27 C 0.6365(7) 0.4400(6) 0.5286(6) 0.0235(19) Uiso 0.592(11) 1 d . . P A 4
H27 H 0.5983 0.4242 0.5807 0.028 Uiso 0.592(11) 1 calc R U P A 4
C28 C 0.6088(8) 0.4257(8) 0.4598(7) 0.036(3) Uiso 0.592(11) 1 d . . P A 4
H28 H 0.5445 0.4099 0.4592 0.044 Uiso 0.592(11) 1 calc R U P A 4
C29 C 0.6733(8) 0.4339(8) 0.3904(7) 0.033(3) Uiso 0.592(11) 1 d . . P A 4
H29 H 0.6519 0.4270 0.3407 0.040 Uiso 0.592(11) 1 calc R U P A 4
C30 C 0.8171(12) 0.4190(11) 0.4800(9) 0.058(4) Uiso 0.408(11) 1 d . . P A 3
H30 H 0.8905 0.4107 0.4883 0.069 Uiso 0.408(11) 1 calc R U P A 3
C31 C 0.7521(11) 0.4182(11) 0.5484(9) 0.051(4) Uiso 0.408(11) 1 d . . P A 3
H31 H 0.7792 0.4198 0.5992 0.061 Uiso 0.408(11) 1 calc R U P A 3
C32 C 0.6575(11) 0.4153(11) 0.5444(9) 0.035(3) Uiso 0.408(11) 1 d . . P A 3
H32 H 0.6101 0.4228 0.5868 0.042 Uiso 0.408(11) 1 calc R U P A 3
C33 C 0.6275(9) 0.4006(9) 0.4748(8) 0.021(3) Uiso 0.408(11) 1 d . . P A 3
H33 H 0.5635 0.3840 0.4751 0.026 Uiso 0.408(11) 1 calc R U P A 3
C34 C 0.6912(9) 0.4101(9) 0.4044(7) 0.016(3) Uiso 0.408(11) 1 d . . P A 3
H34 H 0.6688 0.3975 0.3586 0.019 Uiso 0.408(11) 1 calc R U P A 3
C35 C 0.7719(12) 0.4328(12) 0.3963(10) 0.035(5) Uiso 0.408(11) 1 d . . P A 3
C36 C 0.9125(3) 0.3703(3) 0.3227(2) 0.0258(4) Uani 1 1 d . . . . .
C37 C 0.9164(3) 0.2736(3) 0.3918(2) 0.0283(8) Uani 1 1 d . . . . .
H37 H 0.8721 0.2576 0.4400 0.034 Uiso 1 1 calc R U . . .
C38 C 0.9933(3) 0.2100(3) 0.3766(2) 0.0289(8) Uani 1 1 d . . . . .
H38 H 1.0120 0.1405 0.4111 0.035 Uiso 1 1 calc R U . . .
C39 C 1.0430(3) 0.2650(3) 0.2987(2) 0.0258(4) Uani 1 1 d . . . . .
C40 C 1.1345(3) 0.2219(3) 0.2710(2) 0.0223(7) Uani 1 1 d . . . . .
C41 C 1.1901(3) 0.1157(3) 0.3249(2) 0.0236(7) Uani 1 1 d . . . . .
C42 C 1.2267(3) 0.0781(3) 0.4145(2) 0.0272(8) Uani 1 1 d . . . . .
H42 H 1.2137 0.1195 0.4427 0.033 Uiso 1 1 calc R U . . .
C43 C 1.2821(3) -0.0197(3) 0.4626(3) 0.0311(9) Uani 1 1 d . . . . .
H43 H 1.3069 -0.0451 0.5238 0.037 Uiso 1 1 calc R U . . .
C44 C 1.3017(3) -0.0807(3) 0.4226(3) 0.0312(9) Uani 1 1 d . . . . .
H44 H 1.3398 -0.1477 0.4561 0.037 Uiso 1 1 calc R U . . .
C45 C 1.2658(3) -0.0441(3) 0.3333(3) 0.0306(8) Uani 1 1 d . . . . .
H45 H 1.2790 -0.0862 0.3057 0.037 Uiso 1 1 calc R U . . .
C46 C 1.2106(3) 0.0536(3) 0.2843(2) 0.0253(8) Uani 1 1 d . . . . .
H46 H 1.1866 0.0787 0.2230 0.030 Uiso 1 1 calc R U . . .
C47 C 1.1814(3) 0.2760(3) 0.1966(2) 0.0287(8) Uani 1 1 d . . . . .
C48 C 1.2836(3) 0.2481(3) 0.1708(2) 0.0253(8) Uani 1 1 d . . . . .
H48 H 1.3304 0.1838 0.1996 0.030 Uiso 1 1 calc R U . . .
C49 C 1.3059(3) 0.3252(3) 0.0996(2) 0.0241(8) Uani 1 1 d . . . . .
H49 H 1.3705 0.3219 0.0722 0.029 Uiso 1 1 calc R U . . .
C50 C 1.2208(3) 0.4110(3) 0.0714(3) 0.0285(8) Uani 1 1 d . . . . .
N1 N 1.0460(2) 0.5887(2) 0.0490(2) 0.0263(4) Uani 1 1 d . . . . .
N2 N 0.9888(2) 0.3657(2) 0.2623(2) 0.0258(4) Uani 1 1 d . . . . .
N3 N 0.8981(4) 0.5760(4) 0.1775(4) 0.0225(5) Uani 0.608(5) 1 d . . P B 1
N4 N 1.1532(10) 0.3834(8) 0.1468(8) 0.0460(11) Uani 0.392(5) 1 d . . P B 2
S1 S 0.8750(2) 0.5484(3) 0.1528(2) 0.0460(11) Uani 0.392(5) 1 d . . P B 2
S2 S 1.10762(13) 0.38598(10) 0.11495(11) 0.0225(5) Uani 0.608(5) 1 d . . P B 1
Ni1 Ni 1.01485(4) 0.47917(4) 0.15558(3) 0.02542(13) Uani 1 1 d . . . . .
B1 B 0.2999(3) -0.0167(3) 0.7674(2) 0.0201(8) Uani 1 1 d . . . . .
C51 C 0.3604(3) 0.0697(2) 0.7394(2) 0.0205(7) Uani 1 1 d . . . . .
C52 C 0.3656(3) 0.1295(3) 0.6479(2) 0.0229(7) Uani 1 1 d . . . . .
C53 C 0.4131(3) 0.2048(3) 0.6159(2) 0.0286(8) Uani 1 1 d . . . . .
C54 C 0.4569(3) 0.2245(3) 0.6755(3) 0.0276(8) Uani 1 1 d . . . . .
C55 C 0.4521(3) 0.1701(3) 0.7662(3) 0.0251(8) Uani 1 1 d . . . . .
C56 C 0.4037(3) 0.0950(3) 0.7954(2) 0.0214(7) Uani 1 1 d . . . . .
F1 F 0.32492(17) 0.11313(16) 0.58581(13) 0.0291(5) Uani 1 1 d . . . . .
F2 F 0.4184(2) 0.25749(18) 0.52680(14) 0.0395(6) Uani 1 1 d . . . . .
F3 F 0.5030(2) 0.29801(18) 0.64600(16) 0.0421(6) Uani 1 1 d . . . . .
F4 F 0.49305(17) 0.18986(16) 0.82514(15) 0.0314(5) Uani 1 1 d . . . . .
F5 F 0.40041(16) 0.04734(15) 0.88620(13) 0.0248(4) Uani 1 1 d . . . . .
C57 C 0.1755(3) 0.0450(3) 0.7342(2) 0.0233(8) Uani 1 1 d . . . . .
C58 C 0.1128(3) 0.0530(3) 0.6658(2) 0.0262(8) Uani 1 1 d . . . . .
C59 C 0.0071(3) 0.1042(3) 0.6454(3) 0.0349(10) Uani 1 1 d . . . . .
C60 C -0.0399(3) 0.1552(3) 0.6913(3) 0.0391(11) Uani 1 1 d . . . . .
C61 C 0.0195(3) 0.1535(3) 0.7574(3) 0.0344(10) Uani 1 1 d . . . . .
C62 C 0.1236(3) 0.1000(3) 0.7767(2) 0.0269(8) Uani 1 1 d . . . . .
F6 F 0.15122(17) 0.00903(17) 0.61390(14) 0.0328(5) Uani 1 1 d . . . . .
F7 F -0.04954(18) 0.1040(2) 0.58085(15) 0.0476(7) Uani 1 1 d . . . . .
F8 F -0.14219(19) 0.2062(2) 0.67229(19) 0.0567(8) Uani 1 1 d . . . . .
F9 F -0.02440(19) 0.20226(18) 0.80426(18) 0.0450(6) Uani 1 1 d . . . . .
F10 F 0.17625(17) 0.09842(16) 0.84501(15) 0.0309(5) Uani 1 1 d . . . . .
C63 C 0.3161(3) -0.0950(2) 0.8766(2) 0.0196(7) Uani 1 1 d . . . . .
C64 C 0.2389(3) -0.1275(3) 0.9319(2) 0.0207(7) Uani 1 1 d . . . . .
C65 C 0.2584(3) -0.1987(3) 1.0209(2) 0.0222(7) Uani 1 1 d . . . . .
C66 C 0.3594(3) -0.2415(3) 1.0598(2) 0.0224(7) Uani 1 1 d . . . . .
C67 C 0.4398(3) -0.2132(3) 1.0081(2) 0.0214(7) Uani 1 1 d . . . . .
C68 C 0.4169(3) -0.1433(2) 0.9196(2) 0.0193(7) Uani 1 1 d . . . . .
F11 F 0.13568(15) -0.09011(15) 0.90095(13) 0.0261(5) Uani 1 1 d . . . . .
F12 F 0.17840(16) -0.22582(15) 1.06965(14) 0.0288(5) Uani 1 1 d . . . . .
F13 F 0.37884(17) -0.30913(15) 1.14672(13) 0.0296(5) Uani 1 1 d . . . . .
F14 F 0.54084(16) -0.25450(15) 1.04418(13) 0.0259(5) Uani 1 1 d . . . . .
F15 F 0.50114(15) -0.12205(14) 0.87287(13) 0.0222(4) Uani 1 1 d . . . . .
C69 C 0.3488(3) -0.0912(3) 0.7235(2) 0.0200(7) Uani 1 1 d . . . . .
C70 C 0.2976(3) -0.1591(3) 0.7301(2) 0.0209(7) Uani 1 1 d . . . . .
C71 C 0.3332(3) -0.2294(3) 0.7010(2) 0.0224(7) Uani 1 1 d . . . . .
C72 C 0.4286(3) -0.2367(3) 0.6641(2) 0.0235(7) Uani 1 1 d . . . . .
C73 C 0.4852(3) -0.1731(3) 0.6578(2) 0.0223(7) Uani 1 1 d . . . . .
C74 C 0.4460(3) -0.1034(3) 0.6872(2) 0.0213(7) Uani 1 1 d . . . . .
F16 F 0.20522(16) -0.15973(15) 0.76874(13) 0.0253(5) Uani 1 1 d . . . . .
F17 F 0.27753(17) -0.29267(16) 0.71134(14) 0.0297(5) Uani 1 1 d . . . . .
F18 F 0.46622(18) -0.30513(17) 0.63635(15) 0.0313(5) Uani 1 1 d . . . . .
F19 F 0.57914(16) -0.17998(16) 0.62293(15) 0.0300(5) Uani 1 1 d . . . . .
F20 F 0.50902(15) -0.04658(15) 0.67914(14) 0.0246(4) Uani 1 1 d . . . . .
C75 C 0.2177(3) 0.3549(4) 0.3826(3) 0.0434(11) Uani 1 1 d . . . . .
H75 H 0.2543 0.2875 0.4172 0.052 Uiso 1 1 calc R U . . .
C76 C 0.2490(4) 0.4087(4) 0.3001(4) 0.0553(13) Uani 1 1 d . . . . .
H76 H 0.3065 0.3781 0.2772 0.066 Uiso 1 1 calc R U . . .
C77 C 0.1997(5) 0.5039(5) 0.2511(4) 0.0629(15) Uani 1 1 d . . . . .
H77 H 0.2236 0.5408 0.1945 0.075 Uiso 1 1 calc R U . . .
C78 C 0.1141(6) 0.5495(4) 0.2820(4) 0.073(2) Uani 1 1 d . . . . .
H78 H 0.0788 0.6169 0.2462 0.087 Uiso 1 1 calc R U . . .
C79 C 0.0788(4) 0.4949(4) 0.3676(4) 0.0559(14) Uani 1 1 d . . . . .
H79 H 0.0202 0.5244 0.3904 0.067 Uiso 1 1 calc R U . . .
C80 C 0.1339(4) 0.3976(4) 0.4157(3) 0.0415(10) Uani 1 1 d . . . . .
Cl1 Cl 0.09740(14) 0.32801(13) 0.52149(10) 0.0743(4) Uani 1 1 d . . . . .
C87 C 1.4722(7) 0.5441(7) -0.1577(6) 0.022(2) Uiso 0.452(15) 1 d . . P C 5
H80 H 1.5312 0.5512 -0.1925 0.026 Uiso 0.452(15) 1 calc R U P C 5
C89 C 1.4158(7) 0.4799(6) -0.1555(6) 0.022(2) Uiso 0.452(15) 1 d . . P C 5
H81 H 1.4366 0.4440 -0.1888 0.026 Uiso 0.452(15) 1 calc R U P C 5
C92 C 1.3306(8) 0.4690(6) -0.1051(6) 0.015(2) Uiso 0.452(15) 1 d . . P C 5
H82 H 1.2924 0.4259 -0.1043 0.018 Uiso 0.452(15) 1 calc R U P C 5
C93 C 1.3562(9) 0.5849(9) -0.0598(8) 0.025(3) Uiso 0.452(15) 1 d . . P C 5
H83 H 1.3340 0.6213 -0.0270 0.030 Uiso 0.452(15) 1 calc R U P C 5
C95 C 1.3003(8) 0.5190(8) -0.0564(8) 0.017(3) Uiso 0.452(15) 1 d . . P C 5
C85 C 1.4426(7) 0.5974(7) -0.1097(7) 0.021(2) Uiso 0.452(15) 1 d . . P C 5
H84 H 1.4804 0.6411 -0.1111 0.025 Uiso 0.452(15) 1 calc R U P C 5
C90 C 1.3548(8) 0.4740(6) -0.0908(6) 0.029(2) Uiso 0.548(15) 1 d . . P C 6
H85 H 1.3270 0.4241 -0.0893 0.035 Uiso 0.548(15) 1 calc R U P C 6
C91 C 1.4354(6) 0.6172(6) -0.0919(6) 0.025(2) Uiso 0.548(15) 1 d . . P C 6
H86 H 1.4640 0.6661 -0.0920 0.031 Uiso 0.548(15) 1 calc R U P C 6
C88 C 1.4817(6) 0.5649(5) -0.1369(5) 0.0214(19) Uiso 0.548(15) 1 d . . P C 6
H87 H 1.5423 0.5784 -0.1677 0.026 Uiso 0.548(15) 1 calc R U P C 6
C94 C 1.3488(7) 0.5993(7) -0.0472(6) 0.021(2) Uiso 0.548(15) 1 d . . P C 6
H88 H 1.3165 0.6367 -0.0172 0.025 Uiso 0.548(15) 1 calc R U P C 6
C96 C 1.3072(7) 0.5272(7) -0.0448(6) 0.018(3) Uiso 0.548(15) 1 d . . P C 6
C97 C 1.4428(7) 0.4931(6) -0.1389(5) 0.027(2) Uiso 0.548(15) 1 d . . P C 6
H89 H 1.4743 0.4583 -0.1715 0.032 Uiso 0.548(15) 1 calc R U P C 6

loop_
_atom_site_aniso_label
_atom_site_aniso_U_11
_atom_site_aniso_U_22
_atom_site_aniso_U_33
_atom_site_aniso_U_23
_atom_site_aniso_U_13
_atom_site_aniso_U_12
C1 0.0213(17) 0.0261(18) 0.0224(17) -0.0117(15) 0.0056(14) -0.0095(15)
C8 0.0232(10) 0.0252(10) 0.0183(9) -0.0026(8) 0.0096(8) -0.0029(8)
C9 0.0227(18) 0.0287(19) 0.0162(17) -0.0056(15) 0.0071(14) -0.0064(15)
C10 0.0248(19) 0.0250(19) 0.0174(17) 0.0014(15) 0.0077(14) -0.0007(15)
C11 0.0232(10) 0.0252(10) 0.0183(9) -0.0026(8) 0.0096(8) -0.0029(8)
C12 0.0176(17) 0.0269(19) 0.0207(17) -0.0061(15) 0.0044(14) -0.0039(15)
C13 0.0190(17) 0.0272(19) 0.0166(16) -0.0048(15) 0.0065(13) -0.0043(15)
C14 0.0233(19) 0.032(2) 0.0242(19) -0.0069(16) 0.0096(15) -0.0100(16)
C15 0.038(2) 0.030(2) 0.0254(19) -0.0093(17) 0.0133(17) -0.0141(18)
C16 0.042(2) 0.0198(18) 0.0220(18) -0.0087(15) 0.0069(16) 0.0023(16)
C17 0.0255(19) 0.030(2) 0.0247(19) -0.0126(16) 0.0010(15) 0.0031(16)
C18 0.0200(17) 0.0272(19) 0.0214(17) -0.0107(15) 0.0047(14) -0.0035(15)
C19 0.0216(18) 0.0200(18) 0.0277(19) -0.0065(15) 0.0097(15) -0.0022(14)
C20 0.0247(19) 0.029(2) 0.0243(19) -0.0081(16) 0.0102(15) -0.0055(16)
C21 0.0261(19) 0.038(2) 0.0254(19) -0.0131(17) 0.0148(16) -0.0094(17)
C22 0.030(2) 0.040(2) 0.0183(18) -0.0125(17) 0.0042(15) 0.0021(17)
C23 0.0215(18) 0.041(2) 0.0208(18) -0.0131(17) 0.0038(14) -0.0085(16)
C36 0.0311(11) 0.0224(10) 0.0215(10) -0.0074(8) 0.0167(8) -0.0110(8)
C37 0.0220(18) 0.036(2) 0.0192(18) -0.0050(16) 0.0069(14) -0.0125(16)
C38 0.028(2) 0.031(2) 0.0207(18) -0.0030(16) 0.0064(15) -0.0156(17)
C39 0.0311(11) 0.0224(10) 0.0215(10) -0.0074(8) 0.0167(8) -0.0110(8)
C40 0.0269(18) 0.0194(17) 0.0156(16) -0.0049(14) 0.0012(14) -0.0043(14)
C41 0.0239(18) 0.0236(18) 0.0184(17) -0.0061(15) 0.0062(14) -0.0062(15)
C42 0.034(2) 0.0261(19) 0.0164(17) -0.0057(15) 0.0043(15) -0.0084(16)
C43 0.032(2) 0.032(2) 0.0187(18) -0.0049(16) 0.0019(15) -0.0052(17)
C44 0.030(2) 0.0205(18) 0.0266(19) 0.0000(16) 0.0062(16) -0.0028(16)
C45 0.034(2) 0.026(2) 0.030(2) -0.0123(17) 0.0083(16) -0.0087(17)
C46 0.0285(19) 0.0239(18) 0.0200(17) -0.0083(15) 0.0039(14) -0.0056(15)
C47 0.029(2) 0.028(2) 0.0170(17) -0.0052(15) 0.0057(15) 0.0011(16)
C48 0.0293(19) 0.0220(18) 0.0221(18) -0.0085(15) 0.0091(15) -0.0074(15)
C49 0.0256(18) 0.0218(18) 0.0265(19) -0.0115(15) 0.0139(15) -0.0104(15)
C50 0.0209(18) 0.0237(19) 0.042(2) -0.0147(17) 0.0101(16) -0.0106(15)
N1 0.0232(10) 0.0252(10) 0.0183(9) -0.0026(8) 0.0096(8) -0.0029(8)
N2 0.0311(11) 0.0224(10) 0.0215(10) -0.0074(8) 0.0167(8) -0.0110(8)
N3 0.0239(9) 0.0182(7) 0.0200(8) -0.0050(6) 0.0098(6) -0.0061(6)
N4 0.0351(16) 0.0469(18) 0.0324(16) -0.0028(13) 0.0105(12) -0.0049(13)
S1 0.0351(16) 0.0469(18) 0.0324(16) -0.0028(13) 0.0105(12) -0.0049(13)
S2 0.0239(9) 0.0182(7) 0.0200(8) -0.0050(6) 0.0098(6) -0.0061(6)
Ni1 0.0274(3) 0.0353(3) 0.0139(2) -0.0058(2) 0.00641(18) -0.0201(2)
B1 0.0204(19) 0.0222(19) 0.0144(18) -0.0036(15) 0.0072(14) -0.0106(16)
C51 0.0164(16) 0.0212(17) 0.0190(17) -0.0058(14) 0.0093(13) -0.0056(14)
C52 0.0215(17) 0.0246(18) 0.0196(17) -0.0069(15) 0.0062(14) -0.0082(14)
C53 0.030(2) 0.028(2) 0.0186(18) -0.0015(15) 0.0099(15) -0.0126(16)
C54 0.0266(19) 0.0214(18) 0.032(2) -0.0069(16) 0.0129(16) -0.0144(15)
C55 0.0215(18) 0.0242(18) 0.0296(19) -0.0128(16) 0.0072(15) -0.0063(15)
C56 0.0197(17) 0.0212(17) 0.0182(17) -0.0054(14) 0.0101(13) -0.0057(14)
F1 0.0335(12) 0.0333(12) 0.0179(10) -0.0061(9) 0.0047(9) -0.0160(10)
F2 0.0510(15) 0.0412(14) 0.0197(11) -0.0009(10) 0.0119(10) -0.0285(12)
F3 0.0518(15) 0.0415(14) 0.0384(13) -0.0118(11) 0.0161(11) -0.0352(12)
F4 0.0324(12) 0.0345(12) 0.0326(12) -0.0172(10) 0.0065(9) -0.0150(10)
F5 0.0319(11) 0.0255(11) 0.0170(10) -0.0085(8) 0.0098(8) -0.0112(9)
C57 0.0204(17) 0.0233(18) 0.0174(16) 0.0000(14) 0.0115(14) -0.0112(15)
C58 0.0236(18) 0.0285(19) 0.0172(17) -0.0016(15) 0.0120(14) -0.0111(15)
C59 0.026(2) 0.042(2) 0.0189(18) 0.0023(17) 0.0038(15) -0.0130(18)
C60 0.0199(19) 0.035(2) 0.036(2) 0.0015(18) 0.0127(17) -0.0017(17)
C61 0.026(2) 0.0235(19) 0.039(2) -0.0041(17) 0.0181(18) -0.0056(16)
C62 0.0263(19) 0.0219(18) 0.0255(19) -0.0040(15) 0.0122(15) -0.0104(15)
F6 0.0260(11) 0.0469(14) 0.0178(10) -0.0084(10) 0.0048(9) -0.0107(10)
F7 0.0257(12) 0.0723(19) 0.0243(12) -0.0052(12) 0.0007(10) -0.0128(12)
F8 0.0205(12) 0.0609(18) 0.0570(17) -0.0090(14) 0.0077(11) 0.0033(12)
F9 0.0358(13) 0.0325(13) 0.0554(16) -0.0162(12) 0.0243(12) -0.0030(11)
F10 0.0312(12) 0.0295(12) 0.0342(12) -0.0164(10) 0.0134(10) -0.0103(10)
C63 0.0216(17) 0.0180(16) 0.0185(17) -0.0071(14) 0.0084(13) -0.0081(14)
C64 0.0185(17) 0.0214(17) 0.0207(17) -0.0084(14) 0.0061(13) -0.0062(14)
C65 0.0252(18) 0.0204(17) 0.0207(17) -0.0086(14) 0.0135(14) -0.0092(14)
C66 0.0310(19) 0.0203(17) 0.0136(16) -0.0051(14) 0.0084(14) -0.0097(15)
C67 0.0212(17) 0.0224(17) 0.0196(17) -0.0102(14) 0.0045(14) -0.0039(14)
C68 0.0194(17) 0.0210(17) 0.0186(16) -0.0088(14) 0.0106(13) -0.0097(14)
F11 0.0183(10) 0.0293(11) 0.0235(10) -0.0049(9) 0.0087(8) -0.0101(9)
F12 0.0276(11) 0.0296(11) 0.0227(11) -0.0052(9) 0.0160(9) -0.0127(9)
F13 0.0354(12) 0.0273(11) 0.0143(10) -0.0009(9) 0.0076(9) -0.0075(9)
F14 0.0230(10) 0.0277(11) 0.0205(10) -0.0072(9) 0.0026(8) -0.0039(9)
F15 0.0189(10) 0.0248(10) 0.0202(10) -0.0077(8) 0.0088(8) -0.0079(8)
C69 0.0188(17) 0.0221(17) 0.0136(15) -0.0029(13) 0.0047(13) -0.0075(14)
C70 0.0196(17) 0.0271(18) 0.0127(15) -0.0057(14) 0.0071(13) -0.0084(14)
C71 0.0253(18) 0.0247(18) 0.0158(16) -0.0046(14) 0.0037(14) -0.0134(15)
C72 0.0271(19) 0.0252(18) 0.0175(17) -0.0102(15) 0.0055(14) -0.0061(15)
C73 0.0194(17) 0.0312(19) 0.0159(16) -0.0089(15) 0.0086(13) -0.0110(15)
C74 0.0206(17) 0.0248(18) 0.0164(16) -0.0069(14) 0.0064(13) -0.0085(14)
F16 0.0219(10) 0.0325(11) 0.0210(10) -0.0087(9) 0.0112(8) -0.0149(9)
F17 0.0313(12) 0.0353(12) 0.0292(11) -0.0157(10) 0.0085(9) -0.0190(10)
F18 0.0347(12) 0.0377(13) 0.0310(12) -0.0216(10) 0.0127(10) -0.0156(10)
F19 0.0237(11) 0.0388(13) 0.0330(12) -0.0203(10) 0.0153(9) -0.0124(10)
F20 0.0211(10) 0.0295(11) 0.0275(11) -0.0134(9) 0.0111(8) -0.0145(9)
C75 0.033(2) 0.050(3) 0.041(3) -0.019(2) -0.0056(19) -0.005(2)
C76 0.045(3) 0.072(4) 0.047(3) -0.023(3) -0.001(2) -0.020(3)
C77 0.078(4) 0.064(4) 0.056(3) -0.023(3) -0.003(3) -0.040(3)
C78 0.098(5) 0.031(3) 0.079(4) -0.019(3) -0.051(4) -0.004(3)
C79 0.054(3) 0.051(3) 0.070(4) -0.038(3) -0.021(3) -0.001(2)
C80 0.037(2) 0.050(3) 0.042(2) -0.022(2) 0.0015(19) -0.017(2)
Cl1 0.0914(11) 0.0878(11) 0.0593(9) -0.0356(8) 0.0317(8) -0.0500(10)

loop_
_atom_type_symbol
_atom_type_description
_atom_type_scat_dispersion_real
_atom_type_scat_dispersion_imag
_atom_type_scat_source
C C 0.0045 0.0022 'International Tables Vol C Tables 4.2.6.8 and 6.1.1.4'
H H 0.0000 0.0000 'International Tables Vol C Tables 4.2.6.8 and 6.1.1.4'
B B 0.0023 0.0009 'International Tables Vol C Tables 4.2.6.8 and 6.1.1.4'
N N 0.0085 0.0045 'International Tables Vol C Tables 4.2.6.8 and 6.1.1.4'
Ni Ni 0.3079 1.4113 'International Tables Vol C Tables 4.2.6.8 and 6.1.1.4'
S S 0.1533 0.1621 'International Tables Vol C Tables 4.2.6.8 and 6.1.1.4'
Cl Cl 0.1813 0.2074 'International Tables Vol C Tables 4.2.6.8 and 6.1.1.4'
F F 0.0232 0.0138 'International Tables Vol C Tables 4.2.6.8 and 6.1.1.4'

loop_
_geom_angle_atom_site_label_1
_geom_angle_atom_site_label_2
_geom_angle_atom_site_label_3
_geom_angle
_geom_angle_site_symmetry_1
_geom_angle_site_symmetry_3
_geom_angle_publ_flag
C50 C1 C8 122.1(3) . . ?
C50 C1 C96 119.7(4) . . ?
C8 C1 C96 117.8(4) . . ?
C50 C1 C95 117.3(5) . . ?
C8 C1 C95 120.5(5) . . ?
C1 C8 N1 128.3(3) . . ?
C1 C8 C9 122.0(3) . . ?
N1 C8 C9 109.7(3) . . ?
C10 C9 C8 108.0(3) . . ?
C10 C9 H9 126.0 . . ?
C8 C9 H9 126.0 . . ?
C9 C10 C11 107.7(3) . . ?
C9 C10 H10 126.2 . . ?
C11 C10 H10 126.2 . . ?
C12 C11 N1 126.8(3) . . ?
C12 C11 C10 123.3(3) . . ?
N1 C11 C10 109.8(3) . . ?
C19 C12 C11 122.1(3) . . ?
C19 C12 C13 118.4(3) . . ?
C11 C12 C13 119.4(3) . . ?
C14 C13 C18 118.8(3) . . ?
C14 C13 C12 120.8(3) . . ?
C18 C13 C12 120.4(3) . . ?
C15 C14 C13 120.5(4) . . ?
C15 C14 H14 119.7 . . ?
C13 C14 H14 119.7 . . ?
C16 C15 C14 120.2(4) . . ?
C16 C15 H15 119.9 . . ?
C14 C15 H15 119.9 . . ?
C15 C16 C17 119.9(4) . . ?
C15 C16 H16 120.0 . . ?
C17 C16 H16 120.0 . . ?
C18 C17 C16 120.5(4) . . ?
C18 C17 H17 119.7 . . ?
C16 C17 H17 119.7 . . ?
C17 C18 C13 120.1(4) . . ?
C17 C18 H18 119.9 . . ?
C13 C18 H18 119.9 . . ?
N3 C19 C12 126.3(4) . . ?
N3 C19 C20 106.5(4) . . ?
C12 C19 C20 126.4(3) . . ?
C12 C19 S1 117.6(3) . . ?
C20 C19 S1 113.4(3) . . ?
C21 C20 C19 108.8(3) . . ?
C21 C20 H20 125.6 . . ?
C19 C20 H20 125.6 . . ?
C20 C21 C22 108.9(3) . . ?
C20 C21 H21 125.5 . . ?
C22 C21 H21 125.5 . . ?
C23 C22 C21 126.2(3) . . ?
C23 C22 N3 127.6(4) . . ?
C21 C22 N3 105.9(4) . . ?
C23 C22 S1 113.3(3) . . ?
C21 C22 S1 116.4(3) . . ?
C36 C23 C22 122.9(3) . . ?
C36 C23 C24 122.8(5) . . ?
C22 C23 C24 114.2(5) . . ?
C36 C23 C35 112.9(7) . . ?
C22 C23 C35 124.1(7) . . ?
C29 C24 C25 117.2(7) . . ?
C29 C24 C23 116.7(7) . . ?
C25 C24 C23 125.2(7) . . ?
C26 C25 C24 121.1(7) . . ?
C26 C25 H25 119.4 . . ?
C24 C25 H25 119.4 . . ?
C25 C26 C27 119.7(7) . . ?
C25 C26 H26 120.1 . . ?
C27 C26 H26 120.1 . . ?
C28 C27 C26 119.5(8) . . ?
C28 C27 H27 120.3 . . ?
C26 C27 H27 120.3 . . ?
C27 C28 C29 120.5(9) . . ?
C27 C28 H28 119.8 . . ?
C29 C28 H28 119.8 . . ?
C24 C29 C28 119.6(8) . . ?
C24 C29 H29 120.2 . . ?
C28 C29 H29 120.2 . . ?
C35 C30 C31 119.3(13) . . ?
C35 C30 H30 120.3 . . ?
C31 C30 H30 120.3 . . ?
C32 C31 C30 121.6(13) . . ?
C32 C31 H31 119.2 . . ?
C30 C31 H31 119.2 . . ?
C31 C32 C33 116.0(13) . . ?
C31 C32 H32 122.0 . . ?
C33 C32 H32 122.0 . . ?
C34 C33 C32 119.8(11) . . ?
C34 C33 H33 120.1 . . ?
C32 C33 H33 120.1 . . ?
C33 C34 C35 125.4(12) . . ?
C33 C34 H34 117.3 . . ?
C35 C34 H34 117.3 . . ?
C34 C35 C30 113.0(14) . . ?
C34 C35 C23 130.4(13) . . ?
C30 C35 C23 115.5(12) . . ?
C23 C36 N2 127.0(3) . . ?
C23 C36 C37 122.8(3) . . ?
N2 C36 C37 110.2(3) . . ?
C38 C37 C36 107.9(3) . . ?
C38 C37 H37 126.0 . . ?
C36 C37 H37 126.0 . . ?
C37 C38 C39 108.1(3) . . ?
C37 C38 H38 125.9 . . ?
C39 C38 H38 125.9 . . ?
C40 C39 N2 127.6(3) . . ?
C40 C39 C38 122.9(3) . . ?
N2 C39 C38 109.3(3) . . ?
C47 C40 C39 122.0(3) . . ?
C47 C40 C41 117.1(3) . . ?
C39 C40 C41 120.7(3) . . ?
C42 C41 C46 119.1(3) . . ?
C42 C41 C40 120.7(3) . . ?
C46 C41 C40 120.1(3) . . ?
C43 C42 C41 120.0(4) . . ?
C43 C42 H42 120.0 . . ?
C41 C42 H42 120.0 . . ?
C44 C43 C42 120.6(4) . . ?
C44 C43 H43 119.7 . . ?
C42 C43 H43 119.7 . . ?
C43 C44 C45 120.0(4) . . ?
C43 C44 H44 120.0 . . ?
C45 C44 H44 120.0 . . ?
C46 C45 C44 120.0(4) . . ?
C46 C45 H45 120.0 . . ?
C44 C45 H45 120.0 . . ?
C45 C46 C41 120.2(3) . . ?
C45 C46 H46 119.9 . . ?
C41 C46 H46 119.9 . . ?
C40 C47 C48 128.4(3) . . ?
C40 C47 N4 125.6(5) . . ?
C48 C47 N4 102.7(5) . . ?
C40 C47 S2 119.4(3) . . ?
C48 C47 S2 111.7(3) . . ?
C49 C48 C47 111.0(3) . . ?
C49 C48 H48 124.5 . . ?
C47 C48 H48 124.5 . . ?
C48 C49 C50 111.5(3) . . ?
C48 C49 H49 124.3 . . ?
C50 C49 H49 124.3 . . ?
C1 C50 C49 129.5(3) . . ?
C1 C50 N4 125.8(5) . . ?
C49 C50 N4 102.3(5) . . ?
C1 C50 S2 117.6(3) . . ?
C49 C50 S2 112.1(3) . . ?
C11 N1 C8 104.8(3) . . ?
C11 N1 Ni1 126.6(2) . . ?
C8 N1 Ni1 127.8(2) . . ?
C36 N2 C39 104.3(3) . . ?
C36 N2 Ni1 125.8(2) . . ?
C39 N2 Ni1 129.8(2) . . ?
C19 N3 C22 108.5(4) . . ?
C19 N3 Ni1 126.8(4) . . ?
C22 N3 Ni1 123.8(4) . . ?
C47 N4 C50 108.1(7) . . ?
C47 N4 Ni1 125.6(6) . . ?
C50 N4 Ni1 124.0(6) . . ?
C22 S1 C19 82.1(3) . . ?
C22 S1 Ni1 117.3(2) . . ?
C19 S1 Ni1 114.2(2) . . ?
C50 S2 C47 88.7(2) . . ?
C50 S2 Ni1 117.14(15) . . ?
C47 S2 Ni1 117.31(15) . . ?
S1 Ni1 N1 94.18(13) . . ?
S1 Ni1 N2 88.03(13) . . ?
N1 Ni1 N2 177.75(13) . . ?
N1 Ni1 S2 88.85(10) . . ?
N2 Ni1 S2 89.11(10) . . ?
N1 Ni1 N3 89.54(17) . . ?
N2 Ni1 N3 92.66(17) . . ?
S2 Ni1 N3 167.74(19) . . ?
S1 Ni1 N4 165.5(4) . . ?
N1 Ni1 N4 90.0(3) . . ?
N2 Ni1 N4 87.7(3) . . ?
C69 B1 C57 114.4(3) . . ?
C69 B1 C51 112.5(3) . . ?
C57 B1 C51 103.6(3) . . ?
C69 B1 C63 101.1(3) . . ?
C57 B1 C63 111.7(3) . . ?
C51 B1 C63 114.0(3) . . ?
C56 C51 C52 113.7(3) . . ?
C56 C51 B1 128.0(3) . . ?
C52 C51 B1 118.3(3) . . ?
F1 C52 C53 116.6(3) . . ?
F1 C52 C51 119.6(3) . . ?
C53 C52 C51 123.8(3) . . ?
F2 C53 C54 119.9(3) . . ?
F2 C53 C52 120.6(4) . . ?
C54 C53 C52 119.5(3) . . ?
F3 C54 C53 120.6(3) . . ?
F3 C54 C55 119.7(4) . . ?
C53 C54 C55 119.7(3) . . ?
F4 C55 C54 120.2(3) . . ?
F4 C55 C56 120.8(3) . . ?
C54 C55 C56 119.0(3) . . ?
F5 C56 C51 121.2(3) . . ?
F5 C56 C55 114.4(3) . . ?
C51 C56 C55 124.4(3) . . ?
C58 C57 C62 113.1(3) . . ?
C58 C57 B1 128.6(3) . . ?
C62 C57 B1 118.3(3) . . ?
F6 C58 C57 121.5(3) . . ?
F6 C58 C59 114.6(3) . . ?
C57 C58 C59 123.9(4) . . ?
F7 C59 C60 120.0(4) . . ?
F7 C59 C58 120.1(4) . . ?
C60 C59 C58 119.9(4) . . ?
F8 C60 C59 121.1(4) . . ?
F8 C60 C61 120.2(4) . . ?
C59 C60 C61 118.8(4) . . ?
F9 C61 C60 120.3(4) . . ?
F9 C61 C62 120.3(4) . . ?
C60 C61 C62 119.3(4) . . ?
F10 C62 C61 116.2(4) . . ?
F10 C62 C57 118.9(3) . . ?
C61 C62 C57 124.8(4) . . ?
C64 C63 C68 112.7(3) . . ?
C64 C63 B1 127.1(3) . . ?
C68 C63 B1 119.9(3) . . ?
F11 C64 C65 114.5(3) . . ?
F11 C64 C63 121.1(3) . . ?
C65 C64 C63 124.4(3) . . ?
F12 C65 C66 119.7(3) . . ?
F12 C65 C64 120.4(3) . . ?
C66 C65 C64 119.9(3) . . ?
F13 C66 C65 120.2(3) . . ?
F13 C66 C67 121.3(3) . . ?
C65 C66 C67 118.5(3) . . ?
F14 C67 C68 120.2(3) . . ?
F14 C67 C66 120.1(3) . . ?
C68 C67 C66 119.7(3) . . ?
F15 C68 C67 115.7(3) . . ?
F15 C68 C63 119.5(3) . . ?
C67 C68 C63 124.8(3) . . ?
C70 C69 C74 112.8(3) . . ?
C70 C69 B1 119.5(3) . . ?
C74 C69 B1 127.3(3) . . ?
F16 C70 C71 115.3(3) . . ?
F16 C70 C69 119.3(3) . . ?
C71 C70 C69 125.4(3) . . ?
F17 C71 C72 120.0(3) . . ?
F17 C71 C70 120.6(3) . . ?
C72 C71 C70 119.3(3) . . ?
F18 C72 C73 120.8(3) . . ?
F18 C72 C71 120.8(3) . . ?
C73 C72 C71 118.4(3) . . ?
F19 C73 C72 119.2(3) . . ?
F19 C73 C74 120.5(3) . . ?
C72 C73 C74 120.3(3) . . ?
F20 C74 C73 115.0(3) . . ?
F20 C74 C69 121.2(3) . . ?
C73 C74 C69 123.9(3) . . ?
C76 C75 C80 120.3(5) . . ?
C76 C75 H75 119.9 . . ?
C80 C75 H75 119.9 . . ?
C77 C76 C75 120.7(6) . . ?
C77 C76 H76 119.6 . . ?
C75 C76 H76 119.6 . . ?
C76 C77 C78 120.7(6) . . ?
C76 C77 H77 119.7 . . ?
C78 C77 H77 119.7 . . ?
C77 C78 C79 120.0(5) . . ?
C77 C78 H78 120.0 . . ?
C79 C78 H78 120.0 . . ?
C80 C79 C78 116.7(5) . . ?
C80 C79 H79 121.6 . . ?
C78 C79 H79 121.6 . . ?
C75 C80 C79 121.7(5) . . ?
C75 C80 Cl1 119.2(4) . . ?
C79 C80 Cl1 119.1(4) . . ?
C85 C87 C89 120.8(8) . . ?
C85 C87 H80 119.6 . . ?
C89 C87 H80 119.6 . . ?
C92 C89 C87 120.0(8) . . ?
C92 C89 H81 120.0 . . ?
C87 C89 H81 120.0 . . ?
C95 C92 C89 120.8(9) . . ?
C95 C92 H82 119.6 . . ?
C89 C92 H82 119.6 . . ?
C85 C93 C95 121.4(11) . . ?
C85 C93 H83 119.3 . . ?
C95 C93 H83 119.3 . . ?
C92 C95 C93 119.2(10) . . ?
C92 C95 C1 124.1(9) . . ?
C93 C95 C1 116.6(9) . . ?
C93 C85 C87 117.8(9) . . ?
C93 C85 H84 121.1 . . ?
C87 C85 H84 121.1 . . ?
C97 C90 C96 121.1(9) . . ?
C97 C90 H85 119.4 . . ?
C96 C90 H85 119.4 . . ?
C94 C91 C88 120.2(8) . . ?
C94 C91 H86 119.9 . . ?
C88 C91 H86 119.9 . . ?
C91 C88 C97 122.1(7) . . ?
C91 C88 H87 119.0 . . ?
C97 C88 H87 119.0 . . ?
C91 C94 C96 120.8(9) . . ?
C91 C94 H88 119.6 . . ?
C96 C94 H88 119.6 . . ?
C94 C96 C90 118.8(9) . . ?
C94 C96 C1 121.3(8) . . ?
C90 C96 C1 119.9(8) . . ?
C88 C97 C90 117.0(7) . . ?
C88 C97 H89 121.5 . . ?
C90 C97 H89 121.5 . . ?

loop_
_geom_bond_atom_site_label_1
_geom_bond_atom_site_label_2
_geom_bond_distance
_geom_bond_site_symmetry_2
_geom_bond_publ_flag
C1 C50 1.381(5) . ?
C1 C8 1.399(5) . ?
C1 C96 1.484(9) . ?
C1 C95 1.493(11) . ?
C8 N1 1.405(4) . ?
C8 C9 1.434(5) . ?
C9 C10 1.344(5) . ?
C9 H9 0.9500 . ?
C10 C11 1.439(5) . ?
C10 H10 0.9500 . ?
C11 C12 1.392(5) . ?
C11 N1 1.401(5) . ?
C12 C19 1.389(5) . ?
C12 C13 1.483(5) . ?
C13 C14 1.389(5) . ?
C13 C18 1.398(5) . ?
C14 C15 1.381(5) . ?
C14 H14 0.9500 . ?
C15 C16 1.377(6) . ?
C15 H15 0.9500 . ?
C16 C17 1.377(6) . ?
C16 H16 0.9500 . ?
C17 C18 1.377(5) . ?
C17 H17 0.9500 . ?
C18 H18 0.9500 . ?
C19 N3 1.379(6) . ?
C19 C20 1.415(5) . ?
C19 S1 1.762(5) . ?
C20 C21 1.350(5) . ?
C20 H20 0.9500 . ?
C21 C22 1.407(6) . ?
C21 H21 0.9500 . ?
C22 C23 1.398(6) . ?
C22 N3 1.408(6) . ?
C22 S1 1.681(5) . ?
C23 C36 1.397(5) . ?
C23 C24 1.493(9) . ?
C23 C35 1.505(16) . ?
C24 C29 1.444(13) . ?
C24 C25 1.364(11) . ?
C25 C26 1.382(10) . ?
C25 H25 0.9500 . ?
C26 C27 1.405(10) . ?
C26 H26 0.9500 . ?
C27 C28 1.352(12) . ?
C27 H27 0.9500 . ?
C28 C29 1.383(13) . ?
C28 H28 0.9500 . ?
C29 H29 0.9500 . ?
C30 C35 1.45(2) . ?
C30 C31 1.393(18) . ?
C30 H30 0.9500 . ?
C31 C32 1.269(18) . ?
C31 H31 0.9500 . ?
C32 C33 1.380(17) . ?
C32 H32 0.9500 . ?
C33 C34 1.387(15) . ?
C33 H33 0.9500 . ?
C34 C35 1.199(19) . ?
C34 H34 0.9500 . ?
C36 N2 1.404(4) . ?
C36 C37 1.431(5) . ?
C37 C38 1.334(6) . ?
C37 H37 0.9500 . ?
C38 C39 1.441(5) . ?
C38 H38 0.9500 . ?
C39 C40 1.392(5) . ?
C39 N2 1.412(5) . ?
C40 C47 1.380(5) . ?
C40 C41 1.491(5) . ?
C41 C42 1.390(5) . ?
C41 C46 1.399(5) . ?
C42 C43 1.383(5) . ?
C42 H42 0.9500 . ?
C43 C44 1.375(6) . ?
C43 H43 0.9500 . ?
C44 C45 1.385(6) . ?
C44 H44 0.9500 . ?
C45 C46 1.383(5) . ?
C45 H45 0.9500 . ?
C46 H46 0.9500 . ?
C47 C48 1.416(5) . ?
C47 N4 1.465(11) . ?
C47 S2 1.708(4) . ?
C48 C49 1.356(5) . ?
C48 H48 0.9500 . ?
C49 C50 1.412(5) . ?
C49 H49 0.9500 . ?
C50 N4 1.474(10) . ?
C50 S2 1.695(4) . ?
N1 Ni1 1.966(3) . ?
N2 Ni1 1.974(3) . ?
N3 Ni1 2.019(5) . ?
N4 Ni1 2.092(11) . ?
S1 Ni1 1.872(3) . ?
S2 Ni1 2.0062(15) . ?
B1 C69 1.643(5) . ?
B1 C57 1.644(5) . ?
B1 C51 1.648(5) . ?
B1 C63 1.659(5) . ?
C51 C56 1.372(5) . ?
C51 C52 1.395(5) . ?
C52 F1 1.345(4) . ?
C52 C53 1.379(5) . ?
C53 F2 1.345(4) . ?
C53 C54 1.364(6) . ?
C54 F3 1.346(4) . ?
C54 C55 1.368(5) . ?
C55 F4 1.337(4) . ?
C55 C56 1.386(5) . ?
C56 F5 1.357(4) . ?
C57 C58 1.382(5) . ?
C57 C62 1.391(5) . ?
C58 F6 1.348(4) . ?
C58 C59 1.384(5) . ?
C59 F7 1.345(5) . ?
C59 C60 1.372(6) . ?
C60 F8 1.344(5) . ?
C60 C61 1.371(7) . ?
C61 F9 1.348(5) . ?
C61 C62 1.374(5) . ?
C62 F10 1.352(5) . ?
C63 C64 1.385(5) . ?
C63 C68 1.386(5) . ?
C64 F11 1.354(4) . ?
C64 C65 1.381(5) . ?
C65 F12 1.344(4) . ?
C65 C66 1.365(5) . ?
C66 F13 1.341(4) . ?
C66 C67 1.375(5) . ?
C67 F14 1.351(4) . ?
C67 C68 1.371(5) . ?
C68 F15 1.356(4) . ?
C69 C70 1.383(5) . ?
C69 C74 1.397(5) . ?
C70 F16 1.353(4) . ?
C70 C71 1.377(5) . ?
C71 F17 1.346(4) . ?
C71 C72 1.376(5) . ?
C72 F18 1.340(4) . ?
C72 C73 1.376(5) . ?
C73 F19 1.344(4) . ?
C73 C74 1.380(5) . ?
C74 F20 1.345(4) . ?
C75 C76 1.365(7) . ?
C75 C80 1.369(7) . ?
C75 H75 0.9500 . ?
C76 C77 1.337(8) . ?
C76 H76 0.9500 . ?
C77 C78 1.384(9) . ?
C77 H77 0.9500 . ?
C78 C79 1.428(9) . ?
C78 H78 0.9500 . ?
C79 C80 1.377(7) . ?
C79 H79 0.9500 . ?
C80 Cl1 1.733(5) . ?
C87 C85 1.388(14) . ?
C87 C89 1.403(13) . ?
C87 H80 0.9500 . ?
C89 C92 1.373(12) . ?
C89 H81 0.9500 . ?
C92 C95 1.357(15) . ?
C92 H82 0.9500 . ?
C93 C85 1.384(15) . ?
C93 C95 1.416(16) . ?
C93 H83 0.9500 . ?
C85 H84 0.9500 . ?
C90 C97 1.402(12) . ?
C90 C96 1.401(12) . ?
C90 H85 0.9500 . ?
C91 C94 1.358(11) . ?
C91 C88 1.374(11) . ?
C91 H86 0.9500 . ?
C88 C97 1.386(11) . ?
C88 H87 0.9500 . ?
C94 C96 1.382(13) . ?
C94 H88 0.9500 . ?
C97 H89 0.9500 . ?

loop_
_geom_torsion_atom_site_label_1
_geom_torsion_atom_site_label_2
_geom_torsion_atom_site_label_3
_geom_torsion_atom_site_label_4
_geom_torsion
_geom_torsion_site_symmetry_1
_geom_torsion_site_symmetry_2
_geom_torsion_site_symmetry_3
_geom_torsion_site_symmetry_4
_geom_torsion_publ_flag
C50 C1 C8 N1 14.6(6) . . . . ?
C96 C1 C8 N1 -157.6(6) . . . . ?
C95 C1 C8 N1 -170.8(7) . . . . ?
C50 C1 C8 C9 -167.9(4) . . . . ?
C96 C1 C8 C9 19.8(7) . . . . ?
C95 C1 C8 C9 6.6(8) . . . . ?
C1 C8 C9 C10 -177.5(4) . . . . ?
N1 C8 C9 C10 0.4(5) . . . . ?
C8 C9 C10 C11 0.5(5) . . . . ?
C9 C10 C11 C12 175.8(4) . . . . ?
C9 C10 C11 N1 -1.3(5) . . . . ?
N1 C11 C12 C19 -5.4(7) . . . . ?
C10 C11 C12 C19 178.0(4) . . . . ?
N1 C11 C12 C13 172.4(4) . . . . ?
C10 C11 C12 C13 -4.2(6) . . . . ?
C19 C12 C13 C14 121.5(4) . . . . ?
C11 C12 C13 C14 -56.4(5) . . . . ?
C19 C12 C13 C18 -58.0(5) . . . . ?
C11 C12 C13 C18 124.1(4) . . . . ?
C18 C13 C14 C15 -1.0(5) . . . . ?
C12 C13 C14 C15 179.5(3) . . . . ?
C13 C14 C15 C16 0.0(6) . . . . ?
C14 C15 C16 C17 1.0(6) . . . . ?
C15 C16 C17 C18 -1.1(6) . . . . ?
C16 C17 C18 C13 0.1(5) . . . . ?
C14 C13 C18 C17 0.9(5) . . . . ?
C12 C13 C18 C17 -179.6(3) . . . . ?
C11 C12 C19 N3 3.3(7) . . . . ?
C13 C12 C19 N3 -174.5(5) . . . . ?
C11 C12 C19 C20 171.7(4) . . . . ?
C13 C12 C19 C20 -6.1(6) . . . . ?
C11 C12 C19 S1 -28.0(5) . . . . ?
C13 C12 C19 S1 154.2(3) . . . . ?
N3 C19 C20 C21 -6.9(5) . . . . ?
C12 C19 C20 C21 -177.2(4) . . . . ?
S1 C19 C20 C21 21.7(5) . . . . ?
C19 C20 C21 C22 -0.1(5) . . . . ?
C20 C21 C22 C23 -178.8(4) . . . . ?
C20 C21 C22 N3 6.9(5) . . . . ?
C20 C21 C22 S1 -23.3(5) . . . . ?
C21 C22 C23 C36 179.7(4) . . . . ?
N3 C22 C23 C36 -7.1(7) . . . . ?
S1 C22 C23 C36 23.6(5) . . . . ?
C21 C22 C23 C24 -3.5(7) . . . . ?
C21 C22 C23 C35 4.1(10) . . . . ?
C36 C23 C24 C29 -86.8(8) . . . . ?
C22 C23 C24 C29 96.5(8) . . . . ?
C36 C23 C24 C25 104.6(8) . . . . ?
C22 C23 C24 C25 -72.1(9) . . . . ?
C29 C24 C25 C26 11.9(12) . . . . ?
C23 C24 C25 C26 -179.5(7) . . . . ?
C24 C25 C26 C27 0.9(12) . . . . ?
C25 C26 C27 C28 -12.4(12) . . . . ?
C26 C27 C28 C29 10.1(14) . . . . ?
C25 C24 C29 C28 -14.2(13) . . . . ?
C23 C24 C29 C28 176.3(8) . . . . ?
C27 C28 C29 C24 3.2(15) . . . . ?
C35 C30 C31 C32 10(2) . . . . ?
C30 C31 C32 C33 8(2) . . . . ?
C31 C32 C33 C34 -13(2) . . . . ?
C32 C33 C34 C35 -2(2) . . . . ?
C33 C34 C35 C30 19(2) . . . . ?
C33 C34 C35 C23 -173.5(12) . . . . ?
C31 C30 C35 C34 -23(2) . . . . ?
C31 C30 C35 C23 167.2(12) . . . . ?
C36 C23 C35 C34 -83.7(17) . . . . ?
C22 C23 C35 C34 92.3(18) . . . . ?
C36 C23 C35 C30 83.3(13) . . . . ?
C22 C23 C35 C30 -100.7(12) . . . . ?
C22 C23 C36 N2 4.9(7) . . . . ?
C24 C23 C36 N2 -171.5(5) . . . . ?
C35 C23 C36 N2 -179.0(7) . . . . ?
C22 C23 C36 C37 -175.9(4) . . . . ?
C24 C23 C36 C37 7.6(7) . . . . ?
C35 C23 C36 C37 0.2(8) . . . . ?
C23 C36 C37 C38 -178.5(4) . . . . ?
N2 C36 C37 C38 0.7(5) . . . . ?
C36 C37 C38 C39 1.9(4) . . . . ?
C37 C38 C39 C40 171.9(4) . . . . ?
C37 C38 C39 N2 -3.9(5) . . . . ?
N2 C39 C40 C47 -4.4(6) . . . . ?
C38 C39 C40 C47 -179.4(4) . . . . ?
N2 C39 C40 C41 171.3(4) . . . . ?
C38 C39 C40 C41 -3.7(6) . . . . ?
C47 C40 C41 C42 117.4(4) . . . . ?
C39 C40 C41 C42 -58.5(5) . . . . ?
C47 C40 C41 C46 -59.4(5) . . . . ?
C39 C40 C41 C46 124.6(4) . . . . ?
C46 C41 C42 C43 -0.4(6) . . . . ?
C40 C41 C42 C43 -177.2(3) . . . . ?
C41 C42 C43 C44 0.1(6) . . . . ?
C42 C43 C44 C45 0.0(6) . . . . ?
C43 C44 C45 C46 0.2(6) . . . . ?
C44 C45 C46 C41 -0.6(6) . . . . ?
C42 C41 C46 C45 0.6(5) . . . . ?
C40 C41 C46 C45 177.5(3) . . . . ?
C39 C40 C47 C48 165.9(4) . . . . ?
C41 C40 C47 C48 -9.9(6) . . . . ?
C39 C40 C47 N4 9.9(10) . . . . ?
C41 C40 C47 N4 -166.0(8) . . . . ?
C39 C40 C47 S2 -22.6(5) . . . . ?
C41 C40 C47 S2 161.5(3) . . . . ?
C40 C47 C48 C49 -172.6(4) . . . . ?
N4 C47 C48 C49 -12.4(7) . . . . ?
S2 C47 C48 C49 15.4(4) . . . . ?
C47 C48 C49 C50 -0.3(5) . . . . ?
C8 C1 C50 C49 -173.8(4) . . . . ?
C96 C1 C50 C49 -1.7(8) . . . . ?
C95 C1 C50 C49 11.5(8) . . . . ?
C8 C1 C50 N4 -14.5(10) . . . . ?
C8 C1 C50 S2 17.5(5) . . . . ?
C48 C49 C50 C1 175.6(4) . . . . ?
C48 C49 C50 N4 12.7(7) . . . . ?
C48 C49 C50 S2 -15.1(4) . . . . ?
C12 C11 N1 C8 -175.5(4) . . . . ?
C10 C11 N1 C8 1.5(4) . . . . ?
C12 C11 N1 Ni1 13.4(6) . . . . ?
C10 C11 N1 Ni1 -169.6(3) . . . . ?
C1 C8 N1 C11 176.5(4) . . . . ?
C9 C8 N1 C11 -1.2(4) . . . . ?
C1 C8 N1 Ni1 -12.5(6) . . . . ?
C9 C8 N1 Ni1 169.8(3) . . . . ?
C23 C36 N2 C39 176.2(4) . . . . ?
C37 C36 N2 C39 -3.1(4) . . . . ?
C23 C36 N2 Ni1 -0.8(6) . . . . ?
C37 C36 N2 Ni1 180.0(3) . . . . ?
C40 C39 N2 C36 -171.4(4) . . . . ?
C38 C39 N2 C36 4.2(4) . . . . ?
C40 C39 N2 Ni1 5.4(6) . . . . ?
C38 C39 N2 Ni1 -179.0(3) . . . . ?
C12 C19 N3 C22 -178.5(4) . . . . ?
C20 C19 N3 C22 11.2(6) . . . . ?
C12 C19 N3 Ni1 -9.1(8) . . . . ?
C20 C19 N3 Ni1 -179.4(4) . . . . ?
C23 C22 N3 C19 174.5(4) . . . . ?
C21 C22 N3 C19 -11.2(6) . . . . ?
C23 C22 N3 Ni1 4.8(8) . . . . ?
C21 C22 N3 Ni1 179.0(4) . . . . ?
C40 C47 N4 C50 -178.9(5) . . . . ?
C48 C47 N4 C50 20.2(10) . . . . ?
C40 C47 N4 Ni1 -15.5(15) . . . . ?
C48 C47 N4 Ni1 -176.4(8) . . . . ?
C1 C50 N4 C47 176.0(5) . . . . ?
C49 C50 N4 C47 -20.3(10) . . . . ?
C1 C50 N4 Ni1 12.2(14) . . . . ?
C49 C50 N4 Ni1 176.0(8) . . . . ?
C23 C22 S1 C19 -172.3(3) . . . . ?
C21 C22 S1 C19 29.1(4) . . . . ?
C23 C22 S1 Ni1 -59.1(4) . . . . ?
C21 C22 S1 Ni1 142.3(3) . . . . ?
C12 C19 S1 C22 168.8(3) . . . . ?
C20 C19 S1 C22 -28.4(3) . . . . ?
C12 C19 S1 Ni1 52.3(4) . . . . ?
C20 C19 S1 Ni1 -144.8(3) . . . . ?
C1 C50 S2 C47 -169.3(3) . . . . ?
C49 C50 S2 C47 20.0(3) . . . . ?
C1 C50 S2 Ni1 -49.1(4) . . . . ?
C49 C50 S2 Ni1 140.3(3) . . . . ?
C40 C47 S2 C50 167.1(4) . . . . ?
C48 C47 S2 C50 -20.1(3) . . . . ?
C40 C47 S2 Ni1 47.0(4) . . . . ?
C48 C47 S2 Ni1 -140.2(3) . . . . ?
C22 S1 Ni1 N1 -129.9(3) . . . . ?
C19 S1 Ni1 N1 -36.3(3) . . . . ?
C22 S1 Ni1 N2 50.6(3) . . . . ?
C19 S1 Ni1 N2 144.2(2) . . . . ?
C22 S1 Ni1 N4 123.6(11) . . . . ?
C19 S1 Ni1 N4 -142.8(12) . . . . ?
C69 B1 C51 C56 -127.8(4) . . . . ?
C57 B1 C51 C56 108.1(4) . . . . ?
C63 B1 C51 C56 -13.5(5) . . . . ?
C69 B1 C51 C52 55.7(4) . . . . ?
C57 B1 C51 C52 -68.4(4) . . . . ?
C63 B1 C51 C52 170.0(3) . . . . ?
C56 C51 C52 F1 -179.3(3) . . . . ?
B1 C51 C52 F1 -2.3(5) . . . . ?
C56 C51 C52 C53 2.4(5) . . . . ?
B1 C51 C52 C53 179.3(3) . . . . ?
F1 C52 C53 F2 -0.7(5) . . . . ?
C51 C52 C53 F2 177.7(3) . . . . ?
F1 C52 C53 C54 -179.3(3) . . . . ?
C51 C52 C53 C54 -0.9(6) . . . . ?
F2 C53 C54 F3 1.8(6) . . . . ?
C52 C53 C54 F3 -179.5(3) . . . . ?
F2 C53 C54 C55 -179.4(3) . . . . ?
C52 C53 C54 C55 -0.8(6) . . . . ?
F3 C54 C55 F4 0.0(5) . . . . ?
C53 C54 C55 F4 -178.8(3) . . . . ?
F3 C54 C55 C56 179.6(3) . . . . ?
C53 C54 C55 C56 0.8(6) . . . . ?
C52 C51 C56 F5 176.7(3) . . . . ?
B1 C51 C56 F5 0.1(5) . . . . ?
C52 C51 C56 C55 -2.4(5) . . . . ?
B1 C51 C56 C55 -179.0(3) . . . . ?
F4 C55 C56 F5 1.3(5) . . . . ?
C54 C55 C56 F5 -178.2(3) . . . . ?
F4 C55 C56 C51 -179.6(3) . . . . ?
C54 C55 C56 C51 0.9(6) . . . . ?
C69 B1 C57 C58 -10.3(5) . . . . ?
C51 B1 C57 C58 112.5(4) . . . . ?
C63 B1 C57 C58 -124.4(4) . . . . ?
C69 B1 C57 C62 171.7(3) . . . . ?
C51 B1 C57 C62 -65.5(4) . . . . ?
C63 B1 C57 C62 57.6(4) . . . . ?
C62 C57 C58 F6 176.4(3) . . . . ?
B1 C57 C58 F6 -1.7(5) . . . . ?
C62 C57 C58 C59 -4.5(5) . . . . ?
B1 C57 C58 C59 177.4(3) . . . . ?
F6 C58 C59 F7 2.6(5) . . . . ?
C57 C58 C59 F7 -176.5(3) . . . . ?
F6 C58 C59 C60 -177.5(3) . . . . ?
C57 C58 C59 C60 3.4(6) . . . . ?
F7 C59 C60 F8 -0.7(6) . . . . ?
C58 C59 C60 F8 179.4(3) . . . . ?
F7 C59 C60 C61 179.4(3) . . . . ?
C58 C59 C60 C61 -0.5(6) . . . . ?
F8 C60 C61 F9 0.5(6) . . . . ?
C59 C60 C61 F9 -179.6(3) . . . . ?
F8 C60 C61 C62 179.3(3) . . . . ?
C59 C60 C61 C62 -0.8(6) . . . . ?
F9 C61 C62 F10 1.3(5) . . . . ?
C60 C61 C62 F10 -177.4(3) . . . . ?
F9 C61 C62 C57 178.1(3) . . . . ?
C60 C61 C62 C57 -0.6(6) . . . . ?
C58 C57 C62 F10 179.9(3) . . . . ?
B1 C57 C62 F10 -1.8(5) . . . . ?
C58 C57 C62 C61 3.1(5) . . . . ?
B1 C57 C62 C61 -178.6(3) . . . . ?
C69 B1 C63 C64 -105.8(4) . . . . ?
C57 B1 C63 C64 16.3(5) . . . . ?
C51 B1 C63 C64 133.3(4) . . . . ?
C69 B1 C63 C68 67.1(4) . . . . ?
C57 B1 C63 C68 -170.8(3) . . . . ?
C51 B1 C63 C68 -53.8(4) . . . . ?
C68 C63 C64 F11 -178.7(3) . . . . ?
B1 C63 C64 F11 -5.4(5) . . . . ?
C68 C63 C64 C65 1.4(5) . . . . ?
B1 C63 C64 C65 174.7(3) . . . . ?
F11 C64 C65 F12 0.1(5) . . . . ?
C63 C64 C65 F12 180.0(3) . . . . ?
F11 C64 C65 C66 -179.6(3) . . . . ?
C63 C64 C65 C66 0.3(6) . . . . ?
F12 C65 C66 F13 -1.1(5) . . . . ?
C64 C65 C66 F13 178.6(3) . . . . ?
F12 C65 C66 C67 179.2(3) . . . . ?
C64 C65 C66 C67 -1.1(5) . . . . ?
F13 C66 C67 F14 0.7(5) . . . . ?
C65 C66 C67 F14 -179.5(3) . . . . ?
F13 C66 C67 C68 -179.6(3) . . . . ?
C65 C66 C67 C68 0.2(5) . . . . ?
F14 C67 C68 F15 1.6(5) . . . . ?
C66 C67 C68 F15 -178.1(3) . . . . ?
F14 C67 C68 C63 -178.5(3) . . . . ?
C66 C67 C68 C63 1.8(6) . . . . ?
C64 C63 C68 F15 177.4(3) . . . . ?
B1 C63 C68 F15 3.5(5) . . . . ?
C64 C63 C68 C67 -2.4(5) . . . . ?
B1 C63 C68 C67 -176.3(3) . . . . ?
C57 B1 C69 C70 -53.1(4) . . . . ?
C51 B1 C69 C70 -171.0(3) . . . . ?
C63 B1 C69 C70 67.0(4) . . . . ?
C57 B1 C69 C74 134.9(3) . . . . ?
C51 B1 C69 C74 17.0(5) . . . . ?
C63 B1 C69 C74 -104.9(4) . . . . ?
C74 C69 C70 F16 176.3(3) . . . . ?
B1 C69 C70 F16 3.2(5) . . . . ?
C74 C69 C70 C71 -2.9(5) . . . . ?
B1 C69 C70 C71 -175.9(3) . . . . ?
F16 C70 C71 F17 0.3(5) . . . . ?
C69 C70 C71 F17 179.4(3) . . . . ?
F16 C70 C71 C72 -177.5(3) . . . . ?
C69 C70 C71 C72 1.7(5) . . . . ?
F17 C71 C72 F18 1.3(5) . . . . ?
C70 C71 C72 F18 179.0(3) . . . . ?
F17 C71 C72 C73 -177.5(3) . . . . ?
C70 C71 C72 C73 0.2(5) . . . . ?
F18 C72 C73 F19 0.3(5) . . . . ?
C71 C72 C73 F19 179.1(3) . . . . ?
F18 C72 C73 C74 -179.5(3) . . . . ?
C71 C72 C73 C74 -0.7(5) . . . . ?
F19 C73 C74 F20 -0.9(5) . . . . ?
C72 C73 C74 F20 178.9(3) . . . . ?
F19 C73 C74 C69 179.5(3) . . . . ?
C72 C73 C74 C69 -0.7(5) . . . . ?
C70 C69 C74 F20 -177.2(3) . . . . ?
B1 C69 C74 F20 -4.8(5) . . . . ?
C70 C69 C74 C73 2.4(5) . . . . ?
B1 C69 C74 C73 174.7(3) . . . . ?
C80 C75 C76 C77 1.1(8) . . . . ?
C75 C76 C77 C78 -1.6(8) . . . . ?
C76 C77 C78 C79 1.0(8) . . . . ?
C77 C78 C79 C80 0.1(7) . . . . ?
C76 C75 C80 C79 0.1(7) . . . . ?
C76 C75 C80 Cl1 -178.9(4) . . . . ?
C78 C79 C80 C75 -0.7(7) . . . . ?
C78 C79 C80 Cl1 178.3(4) . . . . ?
C85 C87 C89 C92 -0.2(13) . . . . ?
C87 C89 C92 C95 -0.6(13) . . . . ?
C89 C92 C95 C93 1.5(15) . . . . ?
C89 C92 C95 C1 -174.9(8) . . . . ?
C85 C93 C95 C92 -1.7(16) . . . . ?
C85 C93 C95 C1 175.0(8) . . . . ?
C50 C1 C95 C92 53.8(11) . . . . ?
C8 C1 C95 C92 -121.0(9) . . . . ?
C50 C1 C95 C93 -122.7(8) . . . . ?
C8 C1 C95 C93 62.5(11) . . . . ?
C95 C93 C85 C87 0.9(14) . . . . ?
C89 C87 C85 C93 0.1(13) . . . . ?
C94 C91 C88 C97 0.2(11) . . . . ?
C88 C91 C94 C96 1.2(12) . . . . ?
C91 C94 C96 C90 -1.1(13) . . . . ?
C91 C94 C96 C1 178.5(7) . . . . ?
C97 C90 C96 C94 -0.3(13) . . . . ?
C97 C90 C96 C1 -180.0(7) . . . . ?
C50 C1 C96 C94 -123.9(7) . . . . ?
C8 C1 C96 C94 48.5(10) . . . . ?
C50 C1 C96 C90 55.7(9) . . . . ?
C8 C1 C96 C90 -131.8(7) . . . . ?
C91 C88 C97 C90 -1.5(11) . . . . ?
C96 C90 C97 C88 1.6(12) . . . . ?
